data_7226344
loop_
_publ_author_name
'Zali Boeini, Hassan'
'Norastehfar, Niloofar'
'Amiri Rudbari, Hadi'

_publ_section_title
;
 One-step Synthesis of Imidazo[1,2-a]pyridines in Water
;
_journal_name_full 'RSC Adv.'
_journal_paper_doi 10.1039/C6RA17065J
_journal_year 2016
_chemical_formula_sum 'C20 H15 N3 O3'
_chemical_formula_weight 345.35
_chemical_name_systematic
;
 ?
;
_space_group_IT_number 2
_symmetry_cell_setting triclinic
_symmetry_space_group_name_Hall '-P 1'
_symmetry_space_group_name_H-M 'P -1'
_atom_sites_solution_hydrogens geom
_atom_sites_solution_primary direct
_atom_sites_solution_secondary difmap
_audit_creation_method SHELXL-97
_audit_update_record
;
2016-06-08 deposited with the CCDC.
2016-08-19 downloaded from the CCDC.
;
_cell_angle_alpha 84.71(3)
_cell_angle_beta 77.42(3)
_cell_angle_gamma 87.21(3)
_cell_formula_units_Z 2
_cell_length_a 6.9694(14)
_cell_length_b 8.0346(16)
_cell_length_c 15.190(3)
_cell_measurement_reflns_used 18299
_cell_measurement_temperature 298(2)
_cell_measurement_theta_max 29.2
_cell_measurement_theta_min 2.6
_cell_volume 826.3(3)
_computing_cell_refinement 'X-AREA (Stoe & Cie, 2005)'
_computing_data_collection 'X-AREA (Stoe & Cie, 2005)'
_computing_data_reduction 'X-AREA (Stoe & Cie, 2005)'
_computing_molecular_graphics 'ORTEP-3 (Farrugia, 1997)'
_computing_publication_material 'WinGX (Farrugia, 1999)'
_computing_structure_refinement 'SHELXTL (Sheldrick, 2008)'
_computing_structure_solution 'SHELXTL (Sheldrick, 2008)'
_diffrn_ambient_temperature 298(2)
_diffrn_measured_fraction_theta_full 0.996
_diffrn_measured_fraction_theta_max 0.996
_diffrn_measurement_device_type 'Stoe IPDS-II'
_diffrn_measurement_method 'rotation method'
_diffrn_radiation_monochromator graphite
_diffrn_radiation_source 'fine-focus sealed tube'
_diffrn_radiation_type MoK\a
_diffrn_radiation_wavelength 0.71069
_diffrn_reflns_av_R_equivalents 0.0298
_diffrn_reflns_av_sigmaI/netI 0.0433
_diffrn_reflns_limit_h_max 7
_diffrn_reflns_limit_h_min -8
_diffrn_reflns_limit_k_max 9
_diffrn_reflns_limit_k_min -8
_diffrn_reflns_limit_l_max 18
_diffrn_reflns_limit_l_min -18
_diffrn_reflns_number 6123
_diffrn_reflns_theta_full 24.99
_diffrn_reflns_theta_max 24.99
_diffrn_reflns_theta_min 2.76
_exptl_absorpt_coefficient_mu 0.096
_exptl_absorpt_correction_type none
_exptl_crystal_density_diffrn 1.388
_exptl_crystal_density_method 'not measured'
_exptl_crystal_description irregular
_exptl_crystal_F_000 360
_exptl_crystal_size_max 0.29
_exptl_crystal_size_mid 0.28
_exptl_crystal_size_min 0.13
_refine_diff_density_max 0.105
_refine_diff_density_min -0.157
_refine_diff_density_rms 0.031
_refine_ls_extinction_method none
_refine_ls_goodness_of_fit_ref 0.837
_refine_ls_hydrogen_treatment constr
_refine_ls_matrix_type full
_refine_ls_number_parameters 236
_refine_ls_number_reflns 2900
_refine_ls_number_restraints 0
_refine_ls_restrained_S_all 0.837
_refine_ls_R_factor_all 0.0560
_refine_ls_R_factor_gt 0.0331
_refine_ls_shift/su_max 0.000
_refine_ls_shift/su_mean 0.000
_refine_ls_structure_factor_coef Fsqd
_refine_ls_weighting_details 'calc w=1/[\s^2^(Fo^2^)+(0.0458P)^2^+0.0000P] where P=(Fo^2^+2Fc^2^)/3'
_refine_ls_weighting_scheme calc
_refine_ls_wR_factor_gt 0.0719
_refine_ls_wR_factor_ref 0.0760
_reflns_number_gt 1914
_reflns_number_total 2900
_reflns_threshold_expression >2\s(I)
_cod_data_source_file c6ra17065j2.cif
_cod_data_source_block p1bar
_cod_depositor_comments
;
The following automatic conversions were performed:

'_symmetry_cell_setting' value 'Triclinic' changed to 'triclinic'
according to
/usr/data/users/saulius/crontab/automatic-downloads/rss-feeds/RSC/lib/dictionaries/cif_core.dic
dictionary named 'cif_core.dic' version 2.4.2 from 2011-04-26.

Automatic conversion script
Id: cif_fix_values 4268 2015-11-12 08:31:59Z antanas 
;
_cod_original_sg_symbol_H-M 'P-1   '
_cod_database_code 7226344

loop_
_symmetry_equiv_pos_as_xyz
'x, y, z'
'-x, -y, -z'

loop_
_atom_site_label
_atom_site_type_symbol
_atom_site_fract_x
_atom_site_fract_y
_atom_site_fract_z
_atom_site_U_iso_or_equiv
_atom_site_adp_type
_atom_site_occupancy
_atom_site_symmetry_multiplicity
_atom_site_calc_flag
_atom_site_refinement_flags
O1 O 0.79145(16) 0.62427(14) 0.44470(7) 0.0654(3) Uani 1 1 d .
N1 N -0.07387(17) 0.98126(14) 0.22360(7) 0.0446(3) Uani 1 1 d .
C19 C 0.1627(2) 0.75141(19) 0.07995(9) 0.0507(4) Uani 1 1 d .
H19 H 0.1566 0.8600 0.0533 0.061 Uiso 1 1 calc R
C13 C 0.0748(2) 0.86266(17) 0.23271(9) 0.0438(3) Uani 1 1 d .
C17 C 0.2198(2) 0.46037(18) 0.06590(9) 0.0463(4) Uani 1 1 d .
C7 C 0.3134(2) 0.82890(17) 0.34254(9) 0.0446(3) Uani 1 1 d .
C12 C 0.4665(2) 0.73775(18) 0.29123(9) 0.0476(4) Uani 1 1 d .
H12 H 0.4639 0.7221 0.2316 0.057 Uiso 1 1 calc R
C10 C 0.6315(2) 0.69384(18) 0.41536(9) 0.0492(4) Uani 1 1 d .
N2 N 0.05182(18) 1.04636(15) 0.34029(8) 0.0516(3) Uani 1 1 d .
C5 C -0.0828(2) 1.08902(18) 0.29148(9) 0.0471(4) Uani 1 1 d .
C18 C 0.2095(2) 0.6198(2) 0.02568(9) 0.0514(4) Uani 1 1 d .
H18 H 0.2337 0.6390 -0.0370 0.062 Uiso 1 1 calc R
C11 C 0.6209(2) 0.67069(19) 0.32712(10) 0.0496(4) Uani 1 1 d .
H11 H 0.7198 0.6089 0.2917 0.059 Uiso 1 1 calc R
N3 N 0.26967(19) 0.32131(19) 0.00743(10) 0.0608(4) Uani 1 1 d .
C1 C -0.2068(2) 0.99541(19) 0.16835(10) 0.0528(4) Uani 1 1 d .
H1 H -0.2012 0.9201 0.1248 0.063 Uiso 1 1 calc R
C14 C 0.1245(2) 0.72349(17) 0.17402(9) 0.0427(3) Uani 1 1 d .
C15 C 0.1358(2) 0.55968(18) 0.21236(9) 0.0465(4) Uani 1 1 d .
H15 H 0.1103 0.5391 0.2750 0.056 Uiso 1 1 calc R
O3 O 0.3117(2) 0.35481(17) -0.07457(9) 0.0846(4) Uani 1 1 d .
O2 O 0.2641(2) 0.17861(17) 0.04340(10) 0.0941(5) Uani 1 1 d .
C16 C 0.1843(2) 0.42720(18) 0.15872(10) 0.0493(4) Uani 1 1 d .
H16 H 0.1927 0.3183 0.1846 0.059 Uiso 1 1 calc R
C6 C 0.1492(2) 0.90691(18) 0.30472(9) 0.0448(3) Uani 1 1 d .
C4 C -0.2260(2) 1.2208(2) 0.29885(10) 0.0569(4) Uani 1 1 d .
H4 H -0.2322 1.2970 0.3419 0.068 Uiso 1 1 calc R
C9 C 0.4814(2) 0.7856(2) 0.46699(10) 0.0572(4) Uani 1 1 d .
H9 H 0.4861 0.8036 0.5261 0.069 Uiso 1 1 calc R
C2 C -0.3457(2) 1.1196(2) 0.17769(10) 0.0590(4) Uani 1 1 d .
H2 H -0.4368 1.1289 0.1408 0.071 Uiso 1 1 calc R
C8 C 0.3251(2) 0.8502(2) 0.43095(9) 0.0547(4) Uani 1 1 d .
H8 H 0.2248 0.9097 0.4669 0.066 Uiso 1 1 calc R
C3 C -0.3540(2) 1.2355(2) 0.24311(11) 0.0629(4) Uani 1 1 d .
H3 H -0.4479 1.3224 0.2478 0.075 Uiso 1 1 calc R
C20 C 0.8075(3) 0.6513(3) 0.53450(13) 0.0905(7) Uani 1 1 d .
H20A H 0.8036 0.7693 0.5410 0.136 Uiso 1 1 calc R
H20B H 0.9295 0.6028 0.5456 0.136 Uiso 1 1 calc R
H20C H 0.7000 0.6001 0.5773 0.136 Uiso 1 1 calc R

loop_
_atom_site_aniso_label
_atom_site_aniso_U_11
_atom_site_aniso_U_22
_atom_site_aniso_U_33
_atom_site_aniso_U_23
_atom_site_aniso_U_13
_atom_site_aniso_U_12
O1 0.0591(7) 0.0746(8) 0.0671(7) -0.0099(6) -0.0253(6) 0.0138(6)
N1 0.0482(7) 0.0411(7) 0.0435(6) -0.0040(5) -0.0085(5) 0.0026(6)
C19 0.0649(10) 0.0410(9) 0.0465(8) -0.0039(6) -0.0128(7) 0.0012(7)
C13 0.0480(9) 0.0388(8) 0.0437(8) -0.0047(6) -0.0085(6) 0.0042(7)
C17 0.0426(9) 0.0437(9) 0.0553(9) -0.0157(7) -0.0119(7) 0.0014(7)
C7 0.0465(9) 0.0425(8) 0.0442(7) -0.0076(6) -0.0071(6) 0.0008(7)
C12 0.0476(9) 0.0540(9) 0.0413(7) -0.0105(6) -0.0074(6) -0.0007(7)
C10 0.0490(9) 0.0453(9) 0.0547(9) -0.0023(7) -0.0151(7) -0.0001(7)
N2 0.0550(8) 0.0511(8) 0.0491(7) -0.0155(6) -0.0099(6) 0.0087(6)
C5 0.0515(9) 0.0421(9) 0.0458(8) -0.0059(6) -0.0058(7) 0.0023(7)
C18 0.0574(10) 0.0544(10) 0.0424(8) -0.0087(7) -0.0095(7) -0.0001(7)
C11 0.0417(9) 0.0502(9) 0.0549(8) -0.0115(7) -0.0044(7) 0.0031(7)
N3 0.0560(9) 0.0552(10) 0.0755(10) -0.0266(8) -0.0153(7) 0.0020(7)
C1 0.0594(10) 0.0498(10) 0.0513(8) -0.0022(7) -0.0174(7) 0.0012(8)
C14 0.0437(8) 0.0402(8) 0.0450(7) -0.0063(6) -0.0109(6) 0.0025(6)
C15 0.0471(9) 0.0467(9) 0.0446(8) -0.0023(7) -0.0087(6) 0.0019(7)
O3 0.0994(10) 0.0853(10) 0.0678(8) -0.0365(7) -0.0029(7) -0.0001(7)
O2 0.1331(14) 0.0465(8) 0.1071(10) -0.0252(7) -0.0298(9) 0.0079(8)
C16 0.0479(9) 0.0367(8) 0.0630(9) -0.0032(7) -0.0122(7) 0.0005(7)
C6 0.0478(9) 0.0442(8) 0.0405(7) -0.0062(6) -0.0051(6) 0.0037(7)
C4 0.0582(10) 0.0512(10) 0.0573(9) -0.0096(7) -0.0044(8) 0.0109(8)
C9 0.0635(11) 0.0659(11) 0.0449(8) -0.0116(7) -0.0166(7) 0.0076(8)
C2 0.0552(10) 0.0575(10) 0.0641(10) 0.0061(8) -0.0177(8) 0.0039(8)
C8 0.0561(10) 0.0607(10) 0.0475(8) -0.0153(7) -0.0103(7) 0.0124(8)
C3 0.0590(11) 0.0559(11) 0.0693(10) -0.0024(8) -0.0091(8) 0.0152(8)
C20 0.0930(15) 0.1088(17) 0.0855(13) -0.0297(12) -0.0523(12) 0.0317(13)

loop_
_atom_type_symbol
_atom_type_description
_atom_type_scat_dispersion_real
_atom_type_scat_dispersion_imag
_atom_type_scat_source
C C 0.0033 0.0016 'International Tables Vol C Tables 4.2.6.8 and 6.1.1.4'
H H 0.0000 0.0000 'International Tables Vol C Tables 4.2.6.8 and 6.1.1.4'
N N 0.0061 0.0033 'International Tables Vol C Tables 4.2.6.8 and 6.1.1.4'
O O 0.0106 0.0060 'International Tables Vol C Tables 4.2.6.8 and 6.1.1.4'

loop_
_geom_angle_atom_site_label_1
_geom_angle_atom_site_label_2
_geom_angle_atom_site_label_3
_geom_angle
C10 O1 C20 117.47(13)
C1 N1 C13 131.88(12)
C1 N1 C5 121.50(12)
C13 N1 C5 106.39(11)
C18 C19 C14 120.89(14)
C18 C19 H19 119.6
C14 C19 H19 119.6
C6 C13 N1 105.42(11)
C6 C13 C14 132.17(13)
N1 C13 C14 122.40(12)
C18 C17 C16 122.10(13)
C18 C17 N3 118.42(14)
C16 C17 N3 119.48(14)
C8 C7 C12 117.09(13)
C8 C7 C6 120.48(12)
C12 C7 C6 122.37(12)
C11 C12 C7 121.30(13)
C11 C12 H12 119.3
C7 C12 H12 119.3
O1 C10 C9 124.79(13)
O1 C10 C11 116.81(13)
C9 C10 C11 118.40(13)
C5 N2 C6 105.78(11)
N2 C5 N1 111.38(12)
N2 C5 C4 130.43(13)
N1 C5 C4 118.19(13)
C17 C18 C19 118.92(14)
C17 C18 H18 120.5
C19 C18 H18 120.5
C12 C11 C10 121.01(14)
C12 C11 H11 119.5
C10 C11 H11 119.5
O2 N3 O3 123.56(14)
O2 N3 C17 118.23(15)
O3 N3 C17 118.20(15)
C2 C1 N1 119.50(14)
C2 C1 H1 120.3
N1 C1 H1 120.3
C19 C14 C15 118.50(13)
C19 C14 C13 121.47(13)
C15 C14 C13 120.03(12)
C16 C15 C14 121.12(14)
C16 C15 H15 119.4
C14 C15 H15 119.4
C17 C16 C15 118.47(14)
C17 C16 H16 120.8
C15 C16 H16 120.8
N2 C6 C13 111.03(12)
N2 C6 C7 119.77(12)
C13 C6 C7 129.17(12)
C3 C4 C5 119.81(15)
C3 C4 H4 120.1
C5 C4 H4 120.1
C8 C9 C10 120.24(13)
C8 C9 H9 119.9
C10 C9 H9 119.9
C1 C2 C3 120.56(15)
C1 C2 H2 119.7
C3 C2 H2 119.7
C9 C8 C7 121.94(14)
C9 C8 H8 119.0
C7 C8 H8 119.0
C4 C3 C2 120.34(15)
C4 C3 H3 119.8
C2 C3 H3 119.8
O1 C20 H20A 109.5
O1 C20 H20B 109.5
H20A C20 H20B 109.5
O1 C20 H20C 109.5
H20A C20 H20C 109.5
H20B C20 H20C 109.5

loop_
_geom_bond_atom_site_label_1
_geom_bond_atom_site_label_2
_geom_bond_distance
O1 C10 1.3654(17)
O1 C20 1.4297(19)
N1 C1 1.3735(18)
N1 C13 1.3938(18)
N1 C5 1.3958(17)
C19 C18 1.383(2)
C19 C14 1.3943(19)
C19 H19 0.9300
C13 C6 1.3886(18)
C13 C14 1.4754(19)
C17 C18 1.373(2)
C17 C16 1.380(2)
C17 N3 1.4726(19)
C7 C8 1.3896(18)
C7 C12 1.396(2)
C7 C6 1.477(2)
C12 C11 1.375(2)
C12 H12 0.9300
C10 C9 1.388(2)
C10 C11 1.3882(19)
N2 C5 1.3312(19)
N2 C6 1.3732(18)
C5 C4 1.414(2)
C18 H18 0.9300
C11 H11 0.9300
N3 O2 1.2224(18)
N3 O3 1.2234(18)
C1 C2 1.351(2)
C1 H1 0.9300
C14 C15 1.395(2)
C15 C16 1.384(2)
C15 H15 0.9300
C16 H16 0.9300
C4 C3 1.351(2)
C4 H4 0.9300
C9 C8 1.381(2)
C9 H9 0.9300
C2 C3 1.414(2)
C2 H2 0.9300
C8 H8 0.9300
C3 H3 0.9300
C20 H20A 0.9600
C20 H20B 0.9600
C20 H20C 0.9600

loop_
_geom_torsion_atom_site_label_1
_geom_torsion_atom_site_label_2
_geom_torsion_atom_site_label_3
_geom_torsion_atom_site_label_4
_geom_torsion
C1 N1 C13 C6 -175.13(14)
C5 N1 C13 C6 -0.84(15)
C1 N1 C13 C14 3.9(2)
C5 N1 C13 C14 178.20(13)
C8 C7 C12 C11 0.6(2)
C6 C7 C12 C11 177.95(14)
C20 O1 C10 C9 -1.5(2)
C20 O1 C10 C11 178.14(15)
C6 N2 C5 N1 -0.80(17)
C6 N2 C5 C4 178.92(16)
C1 N1 C5 N2 176.07(13)
C13 N1 C5 N2 1.05(16)
C1 N1 C5 C4 -3.7(2)
C13 N1 C5 C4 -178.70(14)
C16 C17 C18 C19 0.2(2)
N3 C17 C18 C19 179.98(13)
C14 C19 C18 C17 -0.6(2)
C7 C12 C11 C10 -1.1(2)
O1 C10 C11 C12 -179.23(14)
C9 C10 C11 C12 0.4(2)
C18 C17 N3 O2 -174.55(14)
C16 C17 N3 O2 5.2(2)
C18 C17 N3 O3 4.4(2)
C16 C17 N3 O3 -175.78(14)
C13 N1 C1 C2 175.75(15)
C5 N1 C1 C2 2.2(2)
C18 C19 C14 C15 0.4(2)
C18 C19 C14 C13 179.88(14)
C6 C13 C14 C19 -129.51(17)
N1 C13 C14 C19 51.7(2)
C6 C13 C14 C15 50.0(2)
N1 C13 C14 C15 -128.79(15)
C19 C14 C15 C16 0.2(2)
C13 C14 C15 C16 -179.29(13)
C18 C17 C16 C15 0.4(2)
N3 C17 C16 C15 -179.39(13)
C14 C15 C16 C17 -0.6(2)
C5 N2 C6 C13 0.24(17)
C5 N2 C6 C7 178.54(13)
N1 C13 C6 N2 0.40(16)
C14 C13 C6 N2 -178.51(15)
N1 C13 C6 C7 -177.70(14)
C14 C13 C6 C7 3.4(3)
C8 C7 C6 N2 24.4(2)
C12 C7 C6 N2 -152.78(14)
C8 C7 C6 C13 -157.61(15)
C12 C7 C6 C13 25.2(2)
N2 C5 C4 C3 -177.27(17)
N1 C5 C4 C3 2.4(2)
O1 C10 C9 C8 -179.72(15)
C11 C10 C9 C8 0.6(2)
N1 C1 C2 C3 0.6(2)
C10 C9 C8 C7 -1.1(3)
C12 C7 C8 C9 0.5(2)
C6 C7 C8 C9 -176.91(15)
C5 C4 C3 C2 0.2(3)
C1 C2 C3 C4 -1.8(3)
